data_7006340
loop_
_publ_author_name
'Breyfogle, Laurie E.'
'Williams, Charlotte K.'
'Young, Jr, Victor G'
'Hillmyer, Marc A.'
'Tolman, William B.'

_publ_section_title
;
 Comparison of structurally analogous Zn2, Co2, and Mg2 catalysts for
 the polymerization of cyclic esters.
;
_journal_issue 7
_journal_name_full 'Dalton transactions (Cambridge, England : 2003)'
_journal_page_first 928
_journal_page_last 936
_journal_paper_doi 10.1039/b507014g
_journal_year 2006
_chemical_compound_source 'Charlotte K. Williams'
_chemical_formula_moiety 'C23 H43 Cl3 N4 O2 Zn2'
_chemical_formula_sum 'C23 H43 Cl3 N4 O2 Zn2'
_chemical_formula_weight 644.70
_chemical_name_common 02008
_chemical_name_systematic
;
LZn2Cl3
;
_space_group_IT_number 29
_symmetry_cell_setting orthorhombic
_symmetry_space_group_name_Hall 'P 2c -2ac'
_symmetry_space_group_name_H-M 'P c a 21'
_atom_sites_solution_hydrogens geom
_atom_sites_solution_primary direct
_atom_sites_solution_secondary difmap
_audit_creation_method SHELXL-97
_cell_angle_alpha 90.00
_cell_angle_beta 90.00
_cell_angle_gamma 90.00
_cell_formula_units_Z 4
_cell_length_a 17.254(2)
_cell_length_b 15.0382(18)
_cell_length_c 11.4742(14)
_cell_measurement_reflns_used 3720
_cell_measurement_temperature 173(2)
_cell_measurement_theta_max 22.44
_cell_measurement_theta_min 2.36
_cell_volume 2977.2(6)
_computing_cell_refinement 'SAINT, Bruker'
_computing_data_collection 'SMART, Bruker'
_computing_data_reduction 'SAINT, Bruker'
_computing_molecular_graphics 'Bruker SHELXTL'
_computing_publication_material 'Bruker SHELXTL'
_computing_structure_refinement 'SHELXL-97 (Sheldrick, 1997)'
_computing_structure_solution 'SHELXS-97 (Sheldrick, 1990)'
_diffrn_ambient_temperature 173(2)
_diffrn_measured_fraction_theta_full 0.999
_diffrn_measured_fraction_theta_max 0.999
_diffrn_measurement_device_type 'Bruker SMART Platform CCD'
_diffrn_measurement_method 'area detector, omega scans'
_diffrn_radiation_monochromator graphite
_diffrn_radiation_source 'fine-focus sealed tube'
_diffrn_radiation_type MoK\a
_diffrn_radiation_wavelength 0.71073
_diffrn_reflns_av_R_equivalents 0.0517
_diffrn_reflns_av_sigmaI/netI 0.0699
_diffrn_reflns_limit_h_max 20
_diffrn_reflns_limit_h_min -16
_diffrn_reflns_limit_k_max 17
_diffrn_reflns_limit_k_min -15
_diffrn_reflns_limit_l_max 13
_diffrn_reflns_limit_l_min -13
_diffrn_reflns_number 13479
_diffrn_reflns_theta_full 25.06
_diffrn_reflns_theta_max 25.06
_diffrn_reflns_theta_min 1.80
_exptl_absorpt_coefficient_mu 1.906
_exptl_absorpt_correction_T_max 1.000000
_exptl_absorpt_correction_T_min 0.805455
_exptl_absorpt_correction_type multi-scan
_exptl_absorpt_process_details 'SADABS, R.Blessing, 1995'
_exptl_crystal_colour white
_exptl_crystal_density_diffrn 1.438
_exptl_crystal_density_meas 0
_exptl_crystal_density_method 'not measured'
_exptl_crystal_description needles
_exptl_crystal_F_000 1344
_exptl_crystal_size_max 0.54
_exptl_crystal_size_mid 0.23
_exptl_crystal_size_min 0.17
_refine_diff_density_max 0.612
_refine_diff_density_min -0.490
_refine_diff_density_rms 0.091
_refine_ls_abs_structure_details 'Flack H D (1983), Acta Cryst. A39, 876-881'
_refine_ls_abs_structure_Flack 0.21(2)
_refine_ls_extinction_method none
_refine_ls_goodness_of_fit_ref 1.039
_refine_ls_hydrogen_treatment mixed
_refine_ls_matrix_type full
_refine_ls_number_parameters 299
_refine_ls_number_reflns 4972
_refine_ls_number_restraints 27
_refine_ls_restrained_S_all 1.038
_refine_ls_R_factor_all 0.0662
_refine_ls_R_factor_gt 0.0447
_refine_ls_shift/su_max 0.000
_refine_ls_shift/su_mean 0.000
_refine_ls_structure_factor_coef Fsqd
_refine_ls_weighting_details 'calc w=1/[\s^2^(Fo^2^)+(0.0531P)^2^+2.3708P] where P=(Fo^2^+2Fc^2^)/3'
_refine_ls_weighting_scheme calc
_refine_ls_wR_factor_gt 0.1029
_refine_ls_wR_factor_ref 0.1150
_reflns_number_gt 4012
_reflns_number_total 4972
_reflns_threshold_expression >2sigma(I)
_cod_data_source_file b507014g.txt
_cod_data_source_block IV
_cod_depositor_comments
;
The following automatic conversions were performed:
'_symmetry_cell_setting' value 'Orthorhombic' changed to 'orthorhombic'
according to '/home/saulius/struct/CIF-dictionaries/cif_core.dic'
dictionary named 'cif_core.dic' version 2.4.1 from 2010-06-29.

Automatic conversion script
Id: cif_fix_enum 1527 2010-12-29 10:47:43Z saulius 
;
_cod_original_cell_volume 2977.3(6)
_cod_original_sg_symbol_H-M Pca2(1)
_cod_database_code 7006340

loop_
_symmetry_equiv_pos_as_xyz
'x, y, z'
'-x, -y, z+1/2'
'x+1/2, -y, z'
'-x+1/2, y, z+1/2'

loop_
_atom_site_label
_atom_site_type_symbol
_atom_site_fract_x
_atom_site_fract_y
_atom_site_fract_z
_atom_site_U_iso_or_equiv
_atom_site_adp_type
_atom_site_occupancy
_atom_site_symmetry_multiplicity
_atom_site_calc_flag
_atom_site_refinement_flags
_atom_site_disorder_assembly
_atom_site_disorder_group
Zn1 Zn 0.38883(4) 0.11434(4) 0.30134(6) 0.02613(17) Uani 1 1 d . . .
Zn2 Zn 0.40510(4) 0.33319(5) 0.25346(7) 0.02807(18) Uani 1 1 d . . .
Cl1 Cl 0.37381(10) 0.00588(11) 0.16774(14) 0.0366(4) Uani 1 1 d . . .
Cl2 Cl 0.42936(11) 0.38443(12) 0.43485(15) 0.0423(4) Uani 1 1 d . . .
Cl3 Cl 0.48812(9) 0.21439(11) 0.19804(17) 0.0393(4) Uani 1 1 d . . .
O1 O 0.3310(2) 0.2271(3) 0.2889(4) 0.0285(10) Uani 1 1 d . . .
N1 N 0.3097(3) 0.0664(3) 0.4398(5) 0.0285(12) Uani 1 1 d . . .
N2 N 0.4749(3) 0.0731(4) 0.4182(5) 0.0302(12) Uani 1 1 d . . .
N3 N 0.3050(3) 0.4040(3) 0.1841(5) 0.0319(12) Uani 1 1 d . . .
N4 N 0.4698(3) 0.4282(4) 0.1440(4) 0.0322(13) Uani 1 1 d . . .
C1 C 0.2530(3) 0.2309(4) 0.2977(6) 0.0253(12) Uani 1 1 d . . .
C2 C 0.2146(3) 0.1865(4) 0.3874(6) 0.0253(13) Uani 1 1 d . . .
C3 C 0.1349(4) 0.1878(4) 0.3934(6) 0.0302(15) Uani 1 1 d . . .
H3A H 0.1097 0.1564 0.4545 0.036 Uiso 1 1 calc R . .
C4 C 0.0898(3) 0.2344(4) 0.3116(6) 0.0305(14) Uani 1 1 d . . .
C5 C 0.1297(4) 0.2832(4) 0.2280(6) 0.0300(15) Uani 1 1 d . . .
H5A H 0.1008 0.3177 0.1739 0.036 Uiso 1 1 calc R . .
C6 C 0.2096(3) 0.2836(4) 0.2202(5) 0.0245(14) Uani 1 1 d . . .
C8 C 0.2617(4) 0.1432(4) 0.4811(5) 0.0282(15) Uani 1 1 d . . .
H8A H 0.2263 0.1222 0.5431 0.034 Uiso 1 1 calc R . .
H8B H 0.2965 0.1884 0.5159 0.034 Uiso 1 1 calc R . .
C7 C 0.0022(4) 0.2312(5) 0.3158(7) 0.0423(17) Uani 1 1 d . . .
H7A H -0.0143 0.1936 0.3810 0.063 Uiso 1 1 calc R . .
H7B H -0.0176 0.2065 0.2426 0.063 Uiso 1 1 calc R . .
H7C H -0.0181 0.2915 0.3266 0.063 Uiso 1 1 calc R . .
C9 C 0.2497(4) 0.3396(4) 0.1310(6) 0.0334(15) Uani 1 1 d . . .
H9A H 0.2783 0.3004 0.0766 0.040 Uiso 1 1 calc R . .
H9B H 0.2105 0.3726 0.0855 0.040 Uiso 1 1 calc R . .
C11 C 0.2585(4) -0.0064(4) 0.3999(6) 0.0375(17) Uani 1 1 d . . .
H11A H 0.2246 -0.0249 0.4641 0.056 Uiso 1 1 calc R . .
H11B H 0.2901 -0.0570 0.3747 0.056 Uiso 1 1 calc R . .
H11C H 0.2267 0.0145 0.3346 0.056 Uiso 1 1 calc R . .
C12 C 0.3596(4) 0.0355(5) 0.5362(6) 0.0350(16) Uani 1 1 d . . .
H12A H 0.3333 -0.0131 0.5790 0.042 Uiso 1 1 calc R . .
H12B H 0.3688 0.0850 0.5915 0.042 Uiso 1 1 calc R . .
C13 C 0.4365(4) 0.0024(5) 0.4885(6) 0.0368(16) Uani 1 1 d . . .
H13A H 0.4707 -0.0151 0.5539 0.044 Uiso 1 1 calc R . .
H13B H 0.4276 -0.0507 0.4392 0.044 Uiso 1 1 calc R . .
C14 C 0.5431(4) 0.0326(5) 0.3588(7) 0.0426(18) Uani 1 1 d . . .
H14A H 0.5816 0.0149 0.4172 0.064 Uiso 1 1 calc R . .
H14B H 0.5662 0.0760 0.3055 0.064 Uiso 1 1 calc R . .
H14C H 0.5264 -0.0199 0.3147 0.064 Uiso 1 1 calc R . .
C15 C 0.5019(4) 0.1470(5) 0.4933(7) 0.0419(18) Uani 1 1 d . . .
H15A H 0.5422 0.1251 0.5464 0.063 Uiso 1 1 calc R . .
H15B H 0.4582 0.1701 0.5388 0.063 Uiso 1 1 calc R . .
H15C H 0.5232 0.1946 0.4446 0.063 Uiso 1 1 calc R . .
C16 C 0.2669(4) 0.4573(4) 0.2748(7) 0.045(2) Uani 1 1 d . . .
H16A H 0.2220 0.4880 0.2413 0.067 Uiso 1 1 calc R . .
H16B H 0.3036 0.5012 0.3055 0.067 Uiso 1 1 calc R . .
H16C H 0.2497 0.4182 0.3381 0.067 Uiso 1 1 calc R . .
C17 C 0.3362(4) 0.4622(5) 0.0900(7) 0.046(2) Uani 1 1 d . . .
H17A H 0.2993 0.5111 0.0742 0.055 Uiso 1 1 calc R . .
H17B H 0.3426 0.4273 0.0176 0.055 Uiso 1 1 calc R . .
C18 C 0.4135(4) 0.5005(5) 0.1261(7) 0.0424(18) Uani 1 1 d . . .
H18A H 0.4326 0.5414 0.0650 0.051 Uiso 1 1 calc R . .
H18B H 0.4074 0.5348 0.1992 0.051 Uiso 1 1 calc R . .
C19 C 0.4958(5) 0.3904(5) 0.0313(7) 0.048(2) Uani 1 1 d . . .
H19A H 0.5244 0.4357 -0.0125 0.072 Uiso 1 1 calc R . .
H19B H 0.4505 0.3713 -0.0138 0.072 Uiso 1 1 calc R . .
H19C H 0.5296 0.3392 0.0458 0.072 Uiso 1 1 calc R . .
C20 C 0.5389(4) 0.4630(5) 0.2071(7) 0.0468(19) Uani 1 1 d . . .
H20A H 0.5668 0.5048 0.1568 0.070 Uiso 1 1 calc R . .
H20B H 0.5731 0.4135 0.2278 0.070 Uiso 1 1 calc R . .
H20C H 0.5221 0.4937 0.2781 0.070 Uiso 1 1 calc R . .
O1S O 0.2760(13) 0.6485(17) -0.103(2) 0.174(7) Uiso 0.561(10) 1 d PD A 1
C2S C 0.3183(16) 0.721(2) -0.013(3) 0.174(11) Uiso 0.561(10) 1 d PD A 1
H2S1 H 0.3735 0.7028 -0.0096 0.209 Uiso 0.561(10) 1 calc PR A 1
H2S2 H 0.3170 0.7786 -0.0537 0.209 Uiso 0.561(10) 1 calc PR A 1
C3S C 0.2972(18) 0.739(3) 0.101(3) 0.188(12) Uiso 0.561(10) 1 d PD A 1
H3S1 H 0.3163 0.7972 0.1284 0.226 Uiso 0.561(10) 1 calc PR A 1
H3S2 H 0.3137 0.6914 0.1560 0.226 Uiso 0.561(10) 1 calc PR A 1
C4S C 0.2071(18) 0.738(2) 0.079(3) 0.184(11) Uiso 0.561(10) 1 d PD A 1
H4S1 H 0.1785 0.7113 0.1448 0.220 Uiso 0.561(10) 1 calc PR A 1
H4S2 H 0.1870 0.7987 0.0637 0.220 Uiso 0.561(10) 1 calc PR A 1
C5S C 0.2036(14) 0.685(2) -0.020(3) 0.156(10) Uiso 0.561(10) 1 d PD A 1
H5S1 H 0.1685 0.7167 -0.0745 0.188 Uiso 0.561(10) 1 calc PR A 1
H5S2 H 0.1753 0.6307 0.0041 0.188 Uiso 0.561(10) 1 calc PR A 1
O6S O 0.2668(18) 0.658(2) -0.053(3) 0.174(7) Uiso 0.439(10) 1 d PD A 2
C7S C 0.3083(19) 0.741(3) -0.129(4) 0.174(11) Uiso 0.439(10) 1 d PD A 2
H7S1 H 0.3042 0.7943 -0.0779 0.209 Uiso 0.439(10) 1 calc PR A 2
H7S2 H 0.3641 0.7263 -0.1319 0.209 Uiso 0.439(10) 1 calc PR A 2
C8S C 0.290(2) 0.772(3) -0.240(3) 0.188(12) Uiso 0.439(10) 1 d PD A 2
H8S1 H 0.3237 0.7445 -0.3002 0.226 Uiso 0.439(10) 1 calc PR A 2
H8S2 H 0.2946 0.8377 -0.2454 0.226 Uiso 0.439(10) 1 calc PR A 2
C9S C 0.204(2) 0.740(3) -0.250(3) 0.184(11) Uiso 0.439(10) 1 d PD A 2
H9S1 H 0.1673 0.7906 -0.2544 0.220 Uiso 0.439(10) 1 calc PR A 2
H9S2 H 0.1960 0.6999 -0.3170 0.220 Uiso 0.439(10) 1 calc PR A 2
C10S C 0.1984(15) 0.695(3) -0.144(3) 0.156(10) Uiso 0.439(10) 1 d PD A 2
H10A H 0.1667 0.6422 -0.1621 0.188 Uiso 0.439(10) 1 calc PR A 2
H10B H 0.1652 0.7339 -0.0954 0.188 Uiso 0.439(10) 1 calc PR A 2

loop_
_atom_site_aniso_label
_atom_site_aniso_U_11
_atom_site_aniso_U_22
_atom_site_aniso_U_33
_atom_site_aniso_U_23
_atom_site_aniso_U_13
_atom_site_aniso_U_12
Zn1 0.0262(3) 0.0292(4) 0.0230(3) 0.0001(3) -0.0007(3) 0.0048(3)
Zn2 0.0304(4) 0.0294(4) 0.0244(3) 0.0002(3) -0.0002(3) -0.0062(3)
Cl1 0.0411(10) 0.0406(9) 0.0282(8) -0.0110(8) -0.0022(7) 0.0078(7)
Cl2 0.0548(11) 0.0464(10) 0.0256(8) -0.0037(8) -0.0016(8) -0.0189(9)
Cl3 0.0311(9) 0.0387(9) 0.0481(10) 0.0111(8) 0.0120(8) 0.0042(7)
O1 0.018(2) 0.027(2) 0.040(3) 0.0010(19) 0.0025(19) -0.0005(16)
N1 0.027(3) 0.028(3) 0.030(3) -0.004(2) 0.003(2) 0.004(2)
N2 0.025(3) 0.030(3) 0.035(3) 0.003(3) -0.008(2) 0.001(2)
N3 0.031(3) 0.032(3) 0.033(3) -0.002(3) 0.000(2) -0.004(2)
N4 0.042(3) 0.029(3) 0.026(3) -0.001(3) 0.004(2) -0.009(3)
C1 0.024(3) 0.025(3) 0.027(3) 0.000(3) -0.001(3) 0.001(2)
C2 0.026(3) 0.022(3) 0.029(3) -0.005(3) 0.000(3) 0.000(2)
C3 0.031(4) 0.028(3) 0.031(4) -0.001(3) 0.006(3) 0.001(3)
C4 0.030(3) 0.030(3) 0.032(3) -0.009(3) 0.006(3) -0.001(2)
C5 0.031(3) 0.025(3) 0.034(4) -0.007(3) -0.005(3) 0.003(3)
C6 0.023(3) 0.025(3) 0.025(3) -0.008(3) -0.001(2) -0.002(2)
C8 0.030(4) 0.029(3) 0.026(4) -0.005(3) 0.000(3) 0.006(3)
C7 0.033(4) 0.044(4) 0.050(5) -0.001(4) -0.003(3) -0.002(3)
C9 0.037(4) 0.029(3) 0.035(4) 0.001(3) -0.005(3) 0.000(3)
C11 0.030(4) 0.037(4) 0.045(4) -0.007(3) 0.003(3) 0.001(3)
C12 0.035(4) 0.036(4) 0.034(4) 0.008(3) -0.003(3) 0.005(3)
C13 0.043(4) 0.034(4) 0.033(4) 0.003(3) -0.001(3) 0.004(3)
C14 0.035(4) 0.040(4) 0.052(5) 0.010(4) -0.002(3) 0.013(3)
C15 0.044(5) 0.041(4) 0.040(4) -0.003(4) -0.013(3) 0.005(3)
C16 0.052(4) 0.037(4) 0.045(5) -0.008(4) 0.004(3) -0.004(3)
C17 0.046(5) 0.042(4) 0.051(5) 0.024(4) -0.007(4) 0.000(4)
C18 0.040(4) 0.034(4) 0.053(5) 0.012(4) 0.005(3) -0.011(3)
C19 0.066(5) 0.035(4) 0.042(4) -0.005(3) 0.015(4) -0.016(4)
C20 0.042(4) 0.057(5) 0.042(4) 0.003(4) -0.004(3) -0.022(4)

loop_
_atom_type_symbol
_atom_type_description
_atom_type_scat_dispersion_real
_atom_type_scat_dispersion_imag
_atom_type_scat_source
C C 0.0033 0.0016 'International Tables Vol C Tables 4.2.6.8 and 6.1.1.4'
H H 0.0000 0.0000 'International Tables Vol C Tables 4.2.6.8 and 6.1.1.4'
N N 0.0061 0.0033 'International Tables Vol C Tables 4.2.6.8 and 6.1.1.4'
O O 0.0106 0.0060 'International Tables Vol C Tables 4.2.6.8 and 6.1.1.4'
Cl Cl 0.1484 0.1585 'International Tables Vol C Tables 4.2.6.8 and 6.1.1.4'
Zn Zn 0.2839 1.4301 'International Tables Vol C Tables 4.2.6.8 and 6.1.1.4'

loop_
_geom_angle_atom_site_label_1
_geom_angle_atom_site_label_2
_geom_angle_atom_site_label_3
_geom_angle
_geom_angle_site_symmetry_1
_geom_angle_site_symmetry_3
_geom_angle_publ_flag
O1 Zn1 N2 131.3(2) . . ?
O1 Zn1 N1 91.11(18) . . ?
N2 Zn1 N1 83.2(2) . . ?
O1 Zn1 Cl1 120.98(14) . . ?
N2 Zn1 Cl1 107.63(16) . . ?
N1 Zn1 Cl1 100.47(14) . . ?
O1 Zn1 Cl3 78.51(12) . . ?
N2 Zn1 Cl3 89.76(15) . . ?
N1 Zn1 Cl3 158.76(14) . . ?
Cl1 Zn1 Cl3 100.76(7) . . ?
O1 Zn2 N3 87.62(17) . . ?
O1 Zn2 N4 156.53(19) . . ?
N3 Zn2 N4 82.9(2) . . ?
O1 Zn2 Cl2 101.24(14) . . ?
N3 Zn2 Cl2 108.46(16) . . ?
N4 Zn2 Cl2 102.12(14) . . ?
O1 Zn2 Cl3 81.20(11) . . ?
N3 Zn2 Cl3 138.35(16) . . ?
N4 Zn2 Cl3 91.67(16) . . ?
Cl2 Zn2 Cl3 113.04(8) . . ?
Zn2 Cl3 Zn1 85.12(6) . . ?
C1 O1 Zn1 122.3(3) . . ?
C1 O1 Zn2 126.5(3) . . ?
Zn1 O1 Zn2 111.17(17) . . ?
C12 N1 C11 110.3(5) . . ?
C12 N1 C8 109.2(5) . . ?
C11 N1 C8 109.8(5) . . ?
C12 N1 Zn1 106.3(4) . . ?
C11 N1 Zn1 112.8(4) . . ?
C8 N1 Zn1 108.5(4) . . ?
C15 N2 C14 108.9(5) . . ?
C15 N2 C13 111.1(6) . . ?
C14 N2 C13 107.8(5) . . ?
C15 N2 Zn1 112.0(4) . . ?
C14 N2 Zn1 112.9(4) . . ?
C13 N2 Zn1 104.1(4) . . ?
C16 N3 C9 111.0(5) . . ?
C16 N3 C17 110.7(5) . . ?
C9 N3 C17 108.5(5) . . ?
C16 N3 Zn2 111.3(4) . . ?
C9 N3 Zn2 109.8(4) . . ?
C17 N3 Zn2 105.3(4) . . ?
C18 N4 C19 111.2(6) . . ?
C18 N4 C20 109.6(6) . . ?
C19 N4 C20 108.5(6) . . ?
C18 N4 Zn2 102.9(4) . . ?
C19 N4 Zn2 113.7(4) . . ?
C20 N4 Zn2 110.9(4) . . ?
O1 C1 C2 120.6(5) . . ?
O1 C1 C6 120.4(5) . . ?
C2 C1 C6 118.9(5) . . ?
C3 C2 C1 120.4(6) . . ?
C3 C2 C8 120.8(6) . . ?
C1 C2 C8 118.7(5) . . ?
C2 C3 C4 121.7(6) . . ?
C5 C4 C3 116.8(6) . . ?
C5 C4 C7 122.2(6) . . ?
C3 C4 C7 121.0(6) . . ?
C6 C5 C4 122.7(6) . . ?
C5 C6 C1 119.2(5) . . ?
C5 C6 C9 120.6(6) . . ?
C1 C6 C9 120.2(5) . . ?
C2 C8 N1 114.1(5) . . ?
N3 C9 C6 112.5(5) . . ?
N1 C12 C13 110.0(6) . . ?
N2 C13 C12 110.4(5) . . ?
N3 C17 C18 110.2(6) . . ?
N4 C18 C17 109.8(6) . . ?
C5S O1S C2S 76.2(16) . . ?
C3S C2S O1S 127(2) . . ?
C2S C3S C4S 95.9(17) . . ?
C5S C4S C3S 100.4(16) . . ?
C4S C5S O1S 128(2) . . ?
C10S O6S C7S 74.4(17) . . ?
C8S C7S O6S 129(2) . . ?
C8S C7S C10S 80.0(15) . . ?
O6S C7S C10S 52.6(9) . . ?
C7S C8S C9S 100.0(17) . . ?
C10S C9S C8S 98.8(16) . . ?
C9S C10S O6S 131(2) . . ?
C9S C10S C7S 81.1(15) . . ?
O6S C10S C7S 53.1(9) . . ?

loop_
_geom_bond_atom_site_label_1
_geom_bond_atom_site_label_2
_geom_bond_distance
_geom_bond_site_symmetry_2
_geom_bond_publ_flag
Zn1 O1 1.974(4) . ?
Zn1 N2 2.094(5) . ?
Zn1 N1 2.216(5) . ?
Zn1 Cl1 2.2533(17) . ?
Zn1 Cl3 2.5698(18) . ?
Zn2 O1 2.085(4) . ?
Zn2 N3 2.180(5) . ?
Zn2 N4 2.206(5) . ?
Zn2 Cl2 2.2585(19) . ?
Zn2 Cl3 2.3766(18) . ?
O1 C1 1.350(6) . ?
N1 C12 1.477(8) . ?
N1 C11 1.480(8) . ?
N1 C8 1.498(8) . ?
N2 C15 1.482(9) . ?
N2 C14 1.490(9) . ?
N2 C13 1.491(8) . ?
N3 C16 1.469(9) . ?
N3 C9 1.489(8) . ?
N3 C17 1.491(9) . ?
N4 C18 1.473(9) . ?
N4 C19 1.481(9) . ?
N4 C20 1.489(8) . ?
C1 C2 1.394(9) . ?
C1 C6 1.408(8) . ?
C2 C3 1.377(8) . ?
C2 C8 1.497(9) . ?
C3 C4 1.407(10) . ?
C4 C5 1.390(9) . ?
C4 C7 1.513(8) . ?
C5 C6 1.382(9) . ?
C6 C9 1.495(9) . ?
C12 C13 1.520(10) . ?
C17 C18 1.510(10) . ?
O1S C5S 1.66(2) . ?
O1S C2S 1.67(2) . ?
C2S C3S 1.39(3) . ?
C3S C4S 1.58(3) . ?
C4S C5S 1.39(3) . ?
O6S C10S 1.67(3) . ?
O6S C7S 1.68(3) . ?
C7S C8S 1.39(3) . ?
C7S C10S 2.03(4) . ?
C8S C9S 1.57(3) . ?
C9S C10S 1.39(3) . ?

loop_
_geom_torsion_atom_site_label_1
_geom_torsion_atom_site_label_2
_geom_torsion_atom_site_label_3
_geom_torsion_atom_site_label_4
_geom_torsion
_geom_torsion_site_symmetry_1
_geom_torsion_site_symmetry_2
_geom_torsion_site_symmetry_3
_geom_torsion_site_symmetry_4
_geom_torsion_publ_flag
O1 Zn2 Cl3 Zn1 -12.82(14) . . . . ?
N3 Zn2 Cl3 Zn1 -89.1(2) . . . . ?
N4 Zn2 Cl3 Zn1 -170.35(15) . . . . ?
Cl2 Zn2 Cl3 Zn1 85.72(7) . . . . ?
O1 Zn1 Cl3 Zn2 13.67(15) . . . . ?
N2 Zn1 Cl3 Zn2 -118.68(16) . . . . ?
N1 Zn1 Cl3 Zn2 -48.4(4) . . . . ?
Cl1 Zn1 Cl3 Zn2 133.41(6) . . . . ?
N2 Zn1 O1 C1 -120.1(5) . . . . ?
N1 Zn1 O1 C1 -38.1(5) . . . . ?
Cl1 Zn1 O1 C1 64.8(5) . . . . ?
Cl3 Zn1 O1 C1 160.5(5) . . . . ?
N2 Zn1 O1 Zn2 62.7(3) . . . . ?
N1 Zn1 O1 Zn2 144.6(2) . . . . ?
Cl1 Zn1 O1 Zn2 -112.48(18) . . . . ?
Cl3 Zn1 O1 Zn2 -16.73(18) . . . . ?
N3 Zn2 O1 C1 -19.4(5) . . . . ?
N4 Zn2 O1 C1 -85.5(7) . . . . ?
Cl2 Zn2 O1 C1 89.0(5) . . . . ?
Cl3 Zn2 O1 C1 -159.1(5) . . . . ?
N3 Zn2 O1 Zn1 157.7(3) . . . . ?
N4 Zn2 O1 Zn1 91.6(5) . . . . ?
Cl2 Zn2 O1 Zn1 -93.9(2) . . . . ?
Cl3 Zn2 O1 Zn1 17.98(19) . . . . ?
O1 Zn1 N1 C12 -129.8(4) . . . . ?
N2 Zn1 N1 C12 1.6(4) . . . . ?
Cl1 Zn1 N1 C12 108.4(4) . . . . ?
Cl3 Zn1 N1 C12 -69.8(6) . . . . ?
O1 Zn1 N1 C11 109.2(4) . . . . ?
N2 Zn1 N1 C11 -119.3(4) . . . . ?
Cl1 Zn1 N1 C11 -12.6(4) . . . . ?
Cl3 Zn1 N1 C11 169.2(3) . . . . ?
O1 Zn1 N1 C8 -12.5(4) . . . . ?
N2 Zn1 N1 C8 118.9(4) . . . . ?
Cl1 Zn1 N1 C8 -134.3(4) . . . . ?
Cl3 Zn1 N1 C8 47.5(6) . . . . ?
O1 Zn1 N2 C15 -8.5(6) . . . . ?
N1 Zn1 N2 C15 -94.0(5) . . . . ?
Cl1 Zn1 N2 C15 167.1(4) . . . . ?
Cl3 Zn1 N2 C15 65.9(5) . . . . ?
O1 Zn1 N2 C14 -131.8(4) . . . . ?
N1 Zn1 N2 C14 142.7(5) . . . . ?
Cl1 Zn1 N2 C14 43.8(5) . . . . ?
Cl3 Zn1 N2 C14 -57.4(4) . . . . ?
O1 Zn1 N2 C13 111.5(4) . . . . ?
N1 Zn1 N2 C13 26.0(4) . . . . ?
Cl1 Zn1 N2 C13 -72.8(4) . . . . ?
Cl3 Zn1 N2 C13 -174.0(4) . . . . ?
O1 Zn2 N3 C16 91.2(4) . . . . ?
N4 Zn2 N3 C16 -110.3(4) . . . . ?
Cl2 Zn2 N3 C16 -9.8(4) . . . . ?
Cl3 Zn2 N3 C16 165.1(3) . . . . ?
O1 Zn2 N3 C9 -32.1(4) . . . . ?
N4 Zn2 N3 C9 126.4(4) . . . . ?
Cl2 Zn2 N3 C9 -133.1(4) . . . . ?
Cl3 Zn2 N3 C9 41.8(5) . . . . ?
O1 Zn2 N3 C17 -148.7(4) . . . . ?
N4 Zn2 N3 C17 9.7(4) . . . . ?
Cl2 Zn2 N3 C17 110.2(4) . . . . ?
Cl3 Zn2 N3 C17 -74.8(5) . . . . ?
O1 Zn2 N4 C18 87.4(6) . . . . ?
N3 Zn2 N4 C18 20.3(4) . . . . ?
Cl2 Zn2 N4 C18 -87.1(4) . . . . ?
Cl3 Zn2 N4 C18 158.9(4) . . . . ?
O1 Zn2 N4 C19 -32.9(8) . . . . ?
N3 Zn2 N4 C19 -100.0(5) . . . . ?
Cl2 Zn2 N4 C19 152.6(5) . . . . ?
Cl3 Zn2 N4 C19 38.6(5) . . . . ?
O1 Zn2 N4 C20 -155.5(5) . . . . ?
N3 Zn2 N4 C20 137.5(5) . . . . ?
Cl2 Zn2 N4 C20 30.0(5) . . . . ?
Cl3 Zn2 N4 C20 -84.0(5) . . . . ?
Zn1 O1 C1 C2 47.0(7) . . . . ?
Zn2 O1 C1 C2 -136.2(5) . . . . ?
Zn1 O1 C1 C6 -136.5(5) . . . . ?
Zn2 O1 C1 C6 40.3(8) . . . . ?
O1 C1 C2 C3 -177.6(5) . . . . ?
C6 C1 C2 C3 5.9(9) . . . . ?
O1 C1 C2 C8 6.7(8) . . . . ?
C6 C1 C2 C8 -169.8(5) . . . . ?
C1 C2 C3 C4 -1.0(9) . . . . ?
C8 C2 C3 C4 174.6(6) . . . . ?
C2 C3 C4 C5 -3.4(9) . . . . ?
C2 C3 C4 C7 176.8(6) . . . . ?
C3 C4 C5 C6 3.0(9) . . . . ?
C7 C4 C5 C6 -177.2(6) . . . . ?
C4 C5 C6 C1 1.8(9) . . . . ?
C4 C5 C6 C9 -178.0(6) . . . . ?
O1 C1 C6 C5 177.2(5) . . . . ?
C2 C1 C6 C5 -6.3(8) . . . . ?
O1 C1 C6 C9 -3.0(8) . . . . ?
C2 C1 C6 C9 173.5(5) . . . . ?
C3 C2 C8 N1 118.1(6) . . . . ?
C1 C2 C8 N1 -66.2(7) . . . . ?
C12 N1 C8 C2 174.0(5) . . . . ?
C11 N1 C8 C2 -65.0(7) . . . . ?
Zn1 N1 C8 C2 58.6(6) . . . . ?
C16 N3 C9 C6 -52.7(7) . . . . ?
C17 N3 C9 C6 -174.6(5) . . . . ?
Zn2 N3 C9 C6 70.7(6) . . . . ?
C5 C6 C9 N3 122.0(6) . . . . ?
C1 C6 C9 N3 -57.9(8) . . . . ?
C11 N1 C12 C13 93.2(6) . . . . ?
C8 N1 C12 C13 -146.1(5) . . . . ?
Zn1 N1 C12 C13 -29.3(6) . . . . ?
C15 N2 C13 C12 69.5(7) . . . . ?
C14 N2 C13 C12 -171.2(6) . . . . ?
Zn1 N2 C13 C12 -51.1(6) . . . . ?
N1 C12 C13 N2 56.1(7) . . . . ?
C16 N3 C17 C18 81.5(7) . . . . ?
C9 N3 C17 C18 -156.4(6) . . . . ?
Zn2 N3 C17 C18 -38.9(7) . . . . ?
C19 N4 C18 C17 74.0(7) . . . . ?
C20 N4 C18 C17 -166.0(6) . . . . ?
Zn2 N4 C18 C17 -48.0(6) . . . . ?
N3 C17 C18 N4 62.1(8) . . . . ?
C5S O1S C2S C3S 32(4) . . . . ?
O1S C2S C3S C4S -41(4) . . . . ?
C2S C3S C4S C5S 24(4) . . . . ?
C3S C4S C5S O1S -10(5) . . . . ?
C2S O1S C5S C4S -9(4) . . . . ?
C10S O6S C7S C8S -27(5) . . . . ?
O6S C7S C8S C9S 24(6) . . . . ?
C10S C7S C8S C9S 2(3) . . . . ?
C7S C8S C9S C10S -3(5) . . . . ?
C8S C9S C10S O6S -17(6) . . . . ?
C8S C9S C10S C7S 2(3) . . . . ?
C7S O6S C10S C9S 24(5) . . . . ?
C8S C7S C10S C9S -3(4) . . . . ?
O6S C7S C10S C9S -162(4) . . . . ?
C8S C7S C10S O6S 159(4) . . . . ?
